data_2205437
loop_
_publ_author_name
'\"Ozgen, \"Ozen'
'Ceylan--\"Unl\"usoy, Meltem'
'Bozda\~g--D\"undar, Oya'
'Ertan, Rahmiye'
'Kendi, Engin'

_publ_section_title 3-(4-Chlorobenzyl)-5-(4-oxo-4<i>H</i>-chromen-3-ylmethylene)-1,3-thiazolidine-2,4-dione
_journal_issue 4
_journal_name_full 'Acta Crystallographica Section E'
_journal_page_first o870
_journal_page_last o872
_journal_paper_doi 10.1107/S1600536805006252
_journal_volume 61
_journal_year 2005
_chemical_formula_iupac 'C20 H12 Cl1 N1 O4 S1'
_chemical_formula_moiety 'C20 H12 Cl1 N1 O4 S1'
_chemical_formula_sum 'C20 H12 Cl N O4 S'
_chemical_formula_weight 398.82
_space_group_IT_number 2
_symmetry_cell_setting triclinic
_symmetry_space_group_name_Hall '-P 1'
_symmetry_space_group_name_H-M 'P -1'
_audit_creation_method 'WinGX routine CIF_UPDATE'
_cell_angle_alpha 112.034(8)
_cell_angle_beta 98.297(8)
_cell_angle_gamma 94.009(7)
_cell_formula_units_Z 2
_cell_length_a 8.7819(8)
_cell_length_b 10.2641(7)
_cell_length_c 10.4074(12)
_cell_measurement_reflns_used 25
_cell_measurement_temperature 293(2)
_cell_measurement_theta_max 42.59
_cell_measurement_theta_min 19.22
_cell_volume 852.58(15)
_computing_cell_refinement 'CAD-4 EXPRESS'
_computing_data_collection 'CAD-4 EXPRESS (Enraf-Nonius, 1994)'
_computing_data_reduction 'XCAD4 (Harms & Wocadlo, 1995)'
_computing_molecular_graphics 'ORTEP-3 (Farrugia, 1997)'
_computing_publication_material 'WinGX (Farrugia, 1999)'
_computing_structure_refinement 'SHELXL97 (Sheldrick, 1997)'
_computing_structure_solution 'SHELXS97 (Sheldrick, 1997)'
_diffrn_measured_fraction_theta_full 0.993
_diffrn_measured_fraction_theta_max 0.969
_diffrn_measurement_device '\k-geometry diffractometer'
_diffrn_measurement_device_type 'Enraf--Nonius CAD-4'
_diffrn_measurement_method 'non-profiled \w'
_diffrn_radiation_type CuK\a
_diffrn_radiation_wavelength 1.54180
_diffrn_reflns_av_R_equivalents 0.015
_diffrn_reflns_limit_h_max 10
_diffrn_reflns_limit_h_min 0
_diffrn_reflns_limit_k_max 12
_diffrn_reflns_limit_k_min -12
_diffrn_reflns_limit_l_max 12
_diffrn_reflns_limit_l_min -12
_diffrn_reflns_number 3583
_diffrn_reflns_theta_full 74.24
_diffrn_reflns_theta_max 74.24
_diffrn_reflns_theta_min 4.66
_diffrn_standards_decay_% 2
_diffrn_standards_interval_time 120
_diffrn_standards_number 3
_exptl_absorpt_coefficient_mu 3.379
_exptl_absorpt_correction_T_max 0.5955
_exptl_absorpt_correction_T_min 0.3883
_exptl_absorpt_correction_type psi-scan
_exptl_absorpt_process_details '(North et al., 1968)'
_exptl_crystal_colour colourless
_exptl_crystal_density_diffrn 1.554
_exptl_crystal_density_method 'not measured'
_exptl_crystal_description Prism
_exptl_crystal_F_000 408
_exptl_crystal_size_max 0.48
_exptl_crystal_size_mid 0.3
_exptl_crystal_size_min 0.15
_refine_diff_density_max 0.62
_refine_diff_density_min -0.41
_refine_ls_extinction_coef 0.0049(6)
_refine_ls_extinction_expression Fc^*^=kFc[1+0.001xFc^2^\l^3^/sin(2\q)]^-1/4^
_refine_ls_extinction_method SHELXL97
_refine_ls_goodness_of_fit_ref 1.2
_refine_ls_hydrogen_treatment constr
_refine_ls_matrix_type full
_refine_ls_number_parameters 245
_refine_ls_number_reflns 3365
_refine_ls_number_restraints 0
_refine_ls_restrained_S_all 1.2
_refine_ls_R_factor_gt 0.0482
_refine_ls_shift/su_max 0
_refine_ls_structure_factor_coef Fsqd
_refine_ls_weighting_details 'calc w = 1/[\s^2^(Fo^2^)+(0.0554P)^2^+0.3299P] where P = (Fo^2^+2Fc^2^)/3'
_refine_ls_weighting_scheme calc
_refine_ls_wR_factor_ref 0.1254
_reflns_number_gt 2864
_reflns_number_total 3365
_reflns_threshold_expression I>2\s(I)
_cod_data_source_file ci6509.cif
_cod_data_source_block I
_cod_original_cell_volume 852.58(14)
_cod_database_code 2205437

loop_
_symmetry_equiv_pos_as_xyz
'x, y, z'
'-x, -y, -z'

loop_
_atom_site_label
_atom_site_fract_x
_atom_site_fract_y
_atom_site_fract_z
_atom_site_U_iso_or_equiv
_atom_site_adp_type
_atom_site_calc_flag
_atom_site_refinement_flags
_atom_site_occupancy
_atom_site_type_symbol
Cl1 0.33256(8) 0.41593(8) 0.54763(8) 0.0569(2) Uani d . 1 Cl
S1 0.06445(7) 0.82037(6) -0.01058(6) 0.03906(18) Uani d . 1 S
O1 -0.1421(2) 0.6407(2) 0.02151(19) 0.0534(5) Uani d . 1 O
O2 0.1718(2) 0.99414(19) 0.39384(18) 0.0521(5) Uani d . 1 O
O3 0.5229(2) 1.31552(19) 0.1013(2) 0.0541(5) Uani d . 1 O
O4 0.2415(3) 0.9445(2) -0.1339(2) 0.0647(6) Uani d . 1 O
N1 0.0039(2) 0.8102(2) 0.2238(2) 0.0365(4) Uani d . 1 N
C1 -0.0423(3) 0.7417(2) 0.0795(2) 0.0387(5) Uani d . 1 C
C2 0.1681(3) 0.9490(2) 0.1484(2) 0.0356(5) Uani d . 1 C
C3 0.1197(3) 0.9247(2) 0.2703(2) 0.0372(5) Uani d . 1 C
C4 0.2744(3) 1.0613(2) 0.1771(2) 0.0381(5) Uani d . 1 C
H4 0.3086 1.1125 0.2733 0.046 Uiso calc R 1 H
C5 0.3476(3) 1.1203(2) 0.0910(2) 0.0382(5) Uani d . 1 C
C6 0.3250(3) 1.0557(2) -0.0632(3) 0.0402(5) Uani d . 1 C
C7 0.4125(3) 1.1350(2) -0.1272(3) 0.0399(5) Uani d . 1 C
C8 0.5073(3) 1.2606(3) -0.0437(3) 0.0440(6) Uani d . 1 C
C9 0.4441(3) 1.2438(3) 0.1596(3) 0.0468(6) Uani d . 1 C
H9 0.4567 1.2826 0.2574 0.056 Uiso calc R 1 H
C10 0.4018(3) 1.0867(3) -0.2732(3) 0.0467(6) Uani d . 1 C
H10 0.3391 1.0023 -0.3318 0.056 Uiso calc R 1 H
C11 0.4836(3) 1.1633(3) -0.3308(3) 0.0545(7) Uani d . 1 C
H11 0.4758 1.1309 -0.4281 0.065 Uiso calc R 1 H
C12 0.5779(4) 1.2890(3) -0.2438(3) 0.0582(7) Uani d . 1 C
H12 0.6328 1.34 -0.2837 0.07 Uiso calc R 1 H
C13 0.5914(3) 1.3391(3) -0.1003(3) 0.0546(7) Uani d . 1 C
H13 0.6549 1.4232 -0.0423 0.065 Uiso calc R 1 H
C14 -0.0660(3) 0.7650(3) 0.3232(3) 0.0414(5) Uani d . 1 C
H14A -0.1663 0.7089 0.2758 0.05 Uiso calc R 1 H
H14B -0.0828 0.8481 0.4012 0.05 Uiso calc R 1 H
C15 0.0355(3) 0.6785(2) 0.3800(2) 0.0368(5) Uani d . 1 C
C16 0.0630(3) 0.5469(3) 0.2911(3) 0.0462(6) Uani d . 1 C
H16 0.019 0.5122 0.1958 0.055 Uiso calc R 1 H
C17 0.1548(3) 0.4661(3) 0.3412(3) 0.0474(6) Uani d . 1 C
H17 0.1733 0.378 0.2804 0.057 Uiso calc R 1 H
C18 0.2185(3) 0.5180(3) 0.4828(3) 0.0409(5) Uani d . 1 C
C19 0.1920(3) 0.6470(3) 0.5739(3) 0.0488(6) Uani d . 1 C
H19 0.2345 0.6802 0.6694 0.059 Uiso calc R 1 H
C20 0.1005(3) 0.7279(3) 0.5214(3) 0.0449(6) Uani d . 1 C
H20 0.0829 0.8163 0.5824 0.054 Uiso calc R 1 H

loop_
_atom_site_aniso_label
_atom_site_aniso_U_11
_atom_site_aniso_U_22
_atom_site_aniso_U_33
_atom_site_aniso_U_12
_atom_site_aniso_U_13
_atom_site_aniso_U_23
Cl1 0.0520(4) 0.0640(4) 0.0667(4) 0.0136(3) 0.0065(3) 0.0395(4)
S1 0.0444(3) 0.0391(3) 0.0314(3) -0.0012(2) 0.0041(2) 0.0135(2)
O1 0.0553(11) 0.0519(11) 0.0463(10) -0.0121(9) 0.0067(8) 0.0159(8)
O2 0.0634(12) 0.0528(10) 0.0318(9) -0.0034(9) 0.0071(8) 0.0096(8)
O3 0.0553(11) 0.0442(10) 0.0543(11) -0.0117(8) 0.0076(9) 0.0136(8)
O4 0.0834(15) 0.0546(11) 0.0415(10) -0.0250(11) 0.0154(10) 0.0071(9)
N1 0.0420(10) 0.0362(10) 0.0343(9) 0.0062(8) 0.0094(8) 0.0160(8)
C1 0.0429(13) 0.0366(12) 0.0369(12) 0.0052(10) 0.0063(10) 0.0149(10)
C2 0.0404(12) 0.0332(11) 0.0329(11) 0.0078(9) 0.0054(9) 0.0125(9)
C3 0.0416(12) 0.0346(11) 0.0356(11) 0.0081(9) 0.0082(10) 0.0133(9)
C4 0.0410(12) 0.0366(12) 0.0342(11) 0.0059(10) 0.0048(9) 0.0116(9)
C5 0.0372(12) 0.0357(11) 0.0402(12) 0.0046(9) 0.0048(10) 0.0142(10)
C6 0.0413(13) 0.0357(12) 0.0426(13) 0.0029(10) 0.0096(10) 0.0139(10)
C7 0.0367(12) 0.0391(12) 0.0476(13) 0.0080(10) 0.0101(10) 0.0199(10)
C8 0.0408(13) 0.0421(13) 0.0517(14) 0.0052(10) 0.0092(11) 0.0211(11)
C9 0.0480(14) 0.0438(13) 0.0441(14) -0.0021(11) 0.0064(11) 0.0145(11)
C10 0.0463(14) 0.0499(14) 0.0478(14) 0.0082(11) 0.0098(11) 0.0226(12)
C11 0.0538(16) 0.0643(17) 0.0591(17) 0.0140(14) 0.0169(13) 0.0360(14)
C12 0.0515(16) 0.0666(18) 0.078(2) 0.0119(14) 0.0215(15) 0.0477(17)
C13 0.0449(15) 0.0489(15) 0.076(2) -0.0002(12) 0.0117(14) 0.0320(14)
C14 0.0444(13) 0.0442(13) 0.0425(13) 0.0105(10) 0.0162(11) 0.0208(11)
C15 0.0371(12) 0.0397(12) 0.0375(11) 0.0034(9) 0.0107(9) 0.0183(10)
C16 0.0558(15) 0.0445(13) 0.0353(12) 0.0089(12) 0.0037(11) 0.0134(10)
C17 0.0571(16) 0.0386(13) 0.0451(14) 0.0112(11) 0.0089(12) 0.0140(11)
C18 0.0361(12) 0.0446(13) 0.0479(13) 0.0025(10) 0.0065(10) 0.0257(11)
C19 0.0523(15) 0.0520(15) 0.0375(13) 0.0051(12) -0.0001(11) 0.0157(11)
C20 0.0500(14) 0.0426(13) 0.0383(12) 0.0071(11) 0.0078(11) 0.0115(10)

loop_
_atom_type_symbol
_atom_type_description
_atom_type_scat_dispersion_real
_atom_type_scat_dispersion_imag
_atom_type_scat_source
C C 0.0181 0.0091 'International Tables Vol C Tables 4.2.6.8 and 6.1.1.4'
H H 0 0 'International Tables Vol C Tables 4.2.6.8 and 6.1.1.4'
Cl Cl 0.3639 0.7018 'International Tables Vol C Tables 4.2.6.8 and 6.1.1.4'
N N 0.0311 0.018 'International Tables Vol C Tables 4.2.6.8 and 6.1.1.4'
O O 0.0492 0.0322 'International Tables Vol C Tables 4.2.6.8 and 6.1.1.4'
S S 0.3331 0.5567 'International Tables Vol C Tables 4.2.6.8 and 6.1.1.4'

loop_
_geom_angle_atom_site_label_1
_geom_angle_atom_site_label_2
_geom_angle_atom_site_label_3
_geom_angle
_geom_angle_publ_flag
C2 S1 C1 91.72(11) ?
C9 O3 C8 118.1(2) ?
C1 N1 C3 116.26(19) ?
C1 N1 C14 122.18(19) ?
C3 N1 C14 121.56(19) ?
O1 C1 N1 124.8(2) ?
O1 C1 S1 124.01(19) ?
N1 C1 S1 111.23(17) yes
C4 C2 C3 117.6(2) ?
C4 C2 S1 132.29(19) ?
C3 C2 S1 110.10(16) ?
O2 C3 N1 123.4(2) ?
O2 C3 C2 126.0(2) ?
N1 C3 C2 110.65(19) yes
C2 C4 C5 134.0(2) ?
C2 C4 H4 113 ?
C5 C4 H4 113 ?
C9 C5 C4 116.9(2) yes
C9 C5 C6 118.3(2) ?
C4 C5 C6 124.8(2) yes
O4 C6 C5 123.1(2) yes
O4 C6 C7 122.0(2) ?
C5 C6 C7 114.9(2) yes
C8 C7 C10 118.1(2) y
C8 C7 C6 120.6(2) ?
C10 C7 C6 121.3(2) y
O3 C8 C7 121.4(2) yes
O3 C8 C13 116.3(2) y
C7 C8 C13 122.3(3) ?
O3 C9 C5 126.7(2) ?
O3 C9 H9 116.7 ?
C5 C9 H9 116.7 ?
C11 C10 C7 120.3(3) ?
C11 C10 H10 119.8 ?
C7 C10 H10 119.8 ?
C10 C11 C12 120.1(3) ?
C10 C11 H11 120 ?
C12 C11 H11 120 ?
C13 C12 C11 121.1(3) ?
C13 C12 H12 119.4 ?
C11 C12 H12 119.4 ?
C12 C13 C8 118.1(3) ?
C12 C13 H13 121 ?
C8 C13 H13 121 ?
N1 C14 C15 112.01(19) ?
N1 C14 H14A 109.2 ?
C15 C14 H14A 109.2 ?
N1 C14 H14B 109.2 ?
C15 C14 H14B 109.2 ?
H14A C14 H14B 107.9 ?
C20 C15 C16 118.7(2) ?
C20 C15 C14 120.9(2) ?
C16 C15 C14 120.4(2) ?
C17 C16 C15 121.2(2) ?
C17 C16 H16 119.4 ?
C15 C16 H16 119.4 ?
C18 C17 C16 118.9(2) ?
C18 C17 H17 120.5 ?
C16 C17 H17 120.5 ?
C19 C18 C17 121.3(2) ?
C19 C18 Cl1 119.3(2) ?
C17 C18 Cl1 119.4(2) ?
C18 C19 C20 119.0(2) ?
C18 C19 H19 120.5 ?
C20 C19 H19 120.5 ?
C15 C20 C19 120.8(2) ?
C15 C20 H20 119.6 ?
C19 C20 H20 119.6 ?

loop_
_geom_bond_atom_site_label_1
_geom_bond_atom_site_label_2
_geom_bond_distance
_geom_bond_publ_flag
Cl1 C18 1.743(2) yes
S1 C2 1.752(2) yes
S1 C1 1.768(2) yes
O1 C1 1.207(3) yes
O2 C3 1.211(3) yes
O3 C9 1.332(3) yes
O3 C8 1.380(3) yes
O4 C6 1.216(3) yes
N1 C1 1.381(3) yes
N1 C3 1.383(3) yes
N1 C14 1.472(3) yes
C2 C4 1.341(3) yes
C2 C3 1.494(3) ?
C4 C5 1.450(3) yes
C4 H4 0.93 ?
C5 C9 1.353(3) ?
C5 C6 1.465(3) ?
C6 C7 1.472(3) ?
C7 C8 1.382(3) ?
C7 C10 1.396(4) ?
C8 C13 1.393(4) ?
C9 H9 0.93 ?
C10 C11 1.376(4) ?
C10 H10 0.93 ?
C11 C12 1.388(4) ?
C11 H11 0.93 ?
C12 C13 1.368(4) ?
C12 H12 0.93 ?
C13 H13 0.93 ?
C14 C15 1.511(3) ?
C14 H14A 0.97 ?
C14 H14B 0.97 ?
C15 C20 1.381(3) ?
C15 C16 1.383(3) ?
C16 C17 1.381(3) ?
C16 H16 0.93 ?
C17 C18 1.378(3) ?
C17 H17 0.93 ?
C18 C19 1.368(4) ?
C19 C20 1.393(4) ?
C19 H19 0.93 ?
C20 H20 0.93 ?

loop_
_geom_hbond_atom_site_label_D
_geom_hbond_atom_site_label_H
_geom_hbond_atom_site_label_A
_geom_hbond_site_symmetry_A
_geom_hbond_distance_DH
_geom_hbond_distance_HA
_geom_hbond_distance_DA
_geom_hbond_angle_DHA
C4 H4 O2 . 0.93 2.42 2.836(3) 107
C13 H13 O1 1_665 0.93 2.57 3.443(4) 157
C14 H14A O1 . 0.97 2.52 2.864(3) 101
C14 H14B O2 2_576 0.97 2.42 3.361(3) 164
C16 H16 O1 . 0.93 2.89 3.585(4) 133
C19 H19 O4 1_556 0.93 2.71 3.351(3) 127
C20 H20 O4 1_556 0.93 2.83 3.420(3) 122

loop_
_geom_torsion_atom_site_label_1
_geom_torsion_atom_site_label_2
_geom_torsion_atom_site_label_3
_geom_torsion_atom_site_label_4
_geom_torsion
_geom_torsion_publ_flag
C3 N1 C1 O1 -179.6(2) ?
C14 N1 C1 O1 0.2(4) ?
C3 N1 C1 S1 0.7(3) ?
C14 N1 C1 S1 -179.58(16) ?
C2 S1 C1 O1 178.8(2) ?
C2 S1 C1 N1 -1.40(18) ?
C1 S1 C2 C4 -176.3(2) ?
C1 S1 C2 C3 1.72(17) ?
C1 N1 C3 O2 -179.7(2) ?
C14 N1 C3 O2 0.6(4) ?
C1 N1 C3 C2 0.7(3) ?
C14 N1 C3 C2 -179.11(19) ?
C4 C2 C3 O2 -3.0(4) ?
S1 C2 C3 O2 178.6(2) ?
C4 C2 C3 N1 176.7(2) ?
S1 C2 C3 N1 -1.7(2) ?
C3 C2 C4 C5 -179.0(2) ?
S1 C2 C4 C5 -1.1(4) yes
C2 C4 C5 C9 175.3(3) ?
C2 C4 C5 C6 -4.9(4) yes
C9 C5 C6 O4 179.5(3) ?
C4 C5 C6 O4 -0.2(4) ?
C9 C5 C6 C7 0.0(3) ?
C4 C5 C6 C7 -179.7(2) ?
O4 C6 C7 C8 -179.5(3) ?
C5 C6 C7 C8 -0.1(3) ?
O4 C6 C7 C10 0.8(4) ?
C5 C6 C7 C10 -179.7(2) ?
C9 O3 C8 C7 0.2(4) ?
C9 O3 C8 C13 179.8(2) ?
C10 C7 C8 O3 179.6(2) ?
C6 C7 C8 O3 0.0(4) ?
C10 C7 C8 C13 -0.1(4) ?
C6 C7 C8 C13 -179.7(2) ?
C8 O3 C9 C5 -0.2(4) ?
C4 C5 C9 O3 179.9(2) ?
C6 C5 C9 O3 0.1(4) ?
C8 C7 C10 C11 -0.2(4) ?
C6 C7 C10 C11 179.4(2) ?
C7 C10 C11 C12 0.3(4) ?
C10 C11 C12 C13 -0.1(4) ?
C11 C12 C13 C8 -0.2(4) ?
O3 C8 C13 C12 -179.4(2) ?
C7 C8 C13 C12 0.3(4) ?
C1 N1 C14 C15 100.8(3) yes
C3 N1 C14 C15 -79.5(3) ?
N1 C14 C15 C20 115.3(2) ?
N1 C14 C15 C16 -65.7(3) yes
C20 C15 C16 C17 -0.6(4) ?
C14 C15 C16 C17 -179.7(2) ?
C15 C16 C17 C18 0.5(4) ?
C16 C17 C18 C19 0.3(4) ?
C16 C17 C18 Cl1 179.2(2) ?
C17 C18 C19 C20 -0.9(4) ?
Cl1 C18 C19 C20 -179.9(2) ?
C16 C15 C20 C19 0.0(4) ?
C14 C15 C20 C19 179.0(2) ?
C18 C19 C20 C15 0.8(4) ?

loop_
_cod_related_entry_id
_cod_related_entry_database
_cod_related_entry_code
1 ChemSpider 4853702
